data_7719166
loop_
_publ_author_name
'Kushik, ?'
'Rippke, Mirko'
'Drexler, Hans-Joachim'
'Dankert, Fabian'
'Hering-Junghans, Christian'
'Beweries, Torsten'

_publ_section_title
;
 Coordination and C-H activation of an amidobis(phosphaalkene) ligand at
 rhodium(I).
;
_journal_issue 34
_journal_name_full 'Dalton transactions (Cambridge, England : 2003)'
_journal_page_first 12913
_journal_page_last 12918
_journal_paper_doi 10.1039/d5dt01734c
_journal_volume 54
_journal_year 2025
_chemical_formula_moiety 'C56 H80 N Na O P2'
_chemical_formula_sum 'C56 H80 N Na O P2'
_chemical_formula_weight 868.14
_space_group_crystal_system orthorhombic
_space_group_IT_number 19
_space_group_name_Hall 'P 2ac 2ab'
_space_group_name_H-M_alt 'P 21 21 21'
_atom_sites_solution_hydrogens geom
_audit_creation_method SHELXL-2014/7
_audit_update_record
;
2025-05-14 deposited with the CCDC.	2025-07-24 downloaded from the CCDC.
;
_cell_angle_alpha 90
_cell_angle_beta 90
_cell_angle_gamma 90
_cell_formula_units_Z 4
_cell_length_a 11.3966(5)
_cell_length_b 14.3992(7)
_cell_length_c 31.8973(16)
_cell_measurement_reflns_used 5526
_cell_measurement_temperature 150(2)
_cell_measurement_theta_max 65.50
_cell_measurement_theta_min 2.77
_cell_volume 5234.4(4)
_computing_cell_refinement 'SAINT (Bruker, 2013)'
_computing_data_collection 'APEX2 (Bruker, 2014)'
_computing_data_reduction 'SAINT (Bruker, 2013)'
_computing_molecular_graphics 'Bruker SHELXTL'
_computing_publication_material 'Bruker SHELXTL'
_computing_structure_refinement 'SHELXL-2014 (Sheldrick 2014)'
_computing_structure_solution 'SHELXS-97 (Sheldrick 2008)'
_diffrn_ambient_temperature 150(2)
_diffrn_detector_area_resol_mean 8.3333
_diffrn_measured_fraction_theta_full 0.995
_diffrn_measured_fraction_theta_max 0.995
_diffrn_measurement_device_type 'Bruker APEX-II CCD'
_diffrn_measurement_method '\f and \w scans'
_diffrn_radiation_monochromator multilayer
_diffrn_radiation_type CuK\a
_diffrn_radiation_wavelength 1.54178
_diffrn_reflns_av_R_equivalents 0.0680
_diffrn_reflns_av_unetI/netI 0.0497
_diffrn_reflns_Laue_measured_fraction_full 0.995
_diffrn_reflns_Laue_measured_fraction_max 0.995
_diffrn_reflns_limit_h_max 12
_diffrn_reflns_limit_h_min -13
_diffrn_reflns_limit_k_max 14
_diffrn_reflns_limit_k_min -16
_diffrn_reflns_limit_l_max 36
_diffrn_reflns_limit_l_min -37
_diffrn_reflns_number 49205
_diffrn_reflns_point_group_measured_fraction_full 0.997
_diffrn_reflns_point_group_measured_fraction_max 0.997
_diffrn_reflns_theta_full 63.682
_diffrn_reflns_theta_max 63.682
_diffrn_reflns_theta_min 2.771
_diffrn_source microfocus
_exptl_absorpt_coefficient_mu 1.105
_exptl_absorpt_correction_T_max 0.7528
_exptl_absorpt_correction_T_min 0.5528
_exptl_absorpt_process_details 'SADABS (Bruker, 2014)'
_exptl_crystal_colour red
_exptl_crystal_density_diffrn 1.102
_exptl_crystal_description plate
_exptl_crystal_F_000 1888
_exptl_crystal_size_max 0.216
_exptl_crystal_size_mid 0.136
_exptl_crystal_size_min 0.032
_refine_diff_density_max 0.247
_refine_diff_density_min -0.188
_refine_diff_density_rms 0.040
_refine_ls_abs_structure_details
;
 Refined as a perfect inversion twin.
;
_refine_ls_abs_structure_Flack 0.5
_refine_ls_extinction_method none
_refine_ls_goodness_of_fit_ref 1.011
_refine_ls_hydrogen_treatment constr
_refine_ls_matrix_type full
_refine_ls_number_parameters 602
_refine_ls_number_reflns 8570
_refine_ls_number_restraints 51
_refine_ls_restrained_S_all 1.020
_refine_ls_R_factor_all 0.0624
_refine_ls_R_factor_gt 0.0463
_refine_ls_shift/su_max 0.000
_refine_ls_shift/su_mean 0.000
_refine_ls_structure_factor_coef Fsqd
_refine_ls_weighting_details 'w=1/[\s^2^(Fo^2^)+(0.0695P)^2^+0.2710P] where P=(Fo^2^+2Fc^2^)/3'
_refine_ls_weighting_scheme calc
_refine_ls_wR_factor_gt 0.1123
_refine_ls_wR_factor_ref 0.1225
_reflns_Friedel_coverage 0.792
_reflns_Friedel_fraction_full 0.998
_reflns_Friedel_fraction_max 0.998
_reflns_number_gt 7000
_reflns_number_total 8570
_reflns_threshold_expression 'I > 2\s(I)'
_cod_data_source_file d5dt01734c3.cif
_cod_data_source_block AX2645abs_a_cmpd2a
_cod_depositor_comments 'Adding full bibliography for 7719162--7719167.cif.'
_cod_database_code 7719166
_shelx_shelxl_version_number 2014/7
_shelx_space_group_comment
;
The symmetry employed for this shelxl refinement is uniquely defined
by the following loop, which should always be used as a source of
symmetry information in preference to the above space-group names.
They are only intended as comments.
;
_shelx_estimated_absorpt_t_min 0.796
_shelx_estimated_absorpt_t_max 0.965

loop_
_space_group_symop_operation_xyz
'x, y, z'
'-x+1/2, -y, z+1/2'
'-x, y+1/2, -z+1/2'
'x+1/2, -y+1/2, -z'

loop_
_atom_site_label
_atom_site_type_symbol
_atom_site_fract_x
_atom_site_fract_y
_atom_site_fract_z
_atom_site_U_iso_or_equiv
_atom_site_adp_type
_atom_site_occupancy
_atom_site_site_symmetry_order
_atom_site_calc_flag
_atom_site_refinement_flags_posn
_atom_site_refinement_flags_adp
_atom_site_refinement_flags_occupancy
_atom_site_disorder_assembly
_atom_site_disorder_group
P1 P 0.64029(9) 0.71116(8) 0.33061(3) 0.0428(3) Uani 1 1 d . . . . .
P2 P 0.65504(8) 0.72003(8) 0.17408(3) 0.0427(3) Uani 1 1 d . . . . .
Na1 Na 0.62801(13) 0.64026(10) 0.25118(6) 0.0455(3) Uani 1 1 d . . . . .
N1 N 0.4449(2) 0.71117(19) 0.24978(11) 0.0362(6) Uani 1 1 d . . . . .
O1 O 0.7321(2) 0.50949(17) 0.24526(10) 0.0460(7) Uani 1 1 d . . . . .
C1 C 0.5032(3) 0.7266(3) 0.34809(13) 0.0403(9) Uani 1 1 d . . . . .
H1 H 0.4983 0.7401 0.3772 0.048 Uiso 1 1 calc R U . . .
C2 C 0.3906(3) 0.7230(3) 0.32705(13) 0.0382(8) Uani 1 1 d . . . . .
C3 C 0.2921(4) 0.7326(3) 0.35333(13) 0.0416(9) Uani 1 1 d . . . . .
H3 H 0.3059 0.7394 0.3825 0.050 Uiso 1 1 calc R U . . .
C4 C 0.1757(3) 0.7329(3) 0.33980(13) 0.0421(9) Uani 1 1 d . . . . .
C5 C 0.1547(3) 0.7230(3) 0.29770(13) 0.0413(9) Uani 1 1 d . . . . .
H5 H 0.0763 0.7227 0.2876 0.050 Uiso 1 1 calc R U . . .
C6 C 0.2484(3) 0.7133(3) 0.26964(12) 0.0368(8) Uani 1 1 d . . . . .
C7 C 0.3681(3) 0.7136(3) 0.28352(12) 0.0364(8) Uani 1 1 d . . . . .
C8 C 0.3742(3) 0.7134(3) 0.21439(12) 0.0339(8) Uani 1 1 d . . . . .
C9 C 0.2522(3) 0.7120(3) 0.22501(12) 0.0366(8) Uani 1 1 d . . . . .
C10 C 0.1642(3) 0.7181(3) 0.19497(12) 0.0384(8) Uani 1 1 d . . . . .
H10 H 0.0842 0.7162 0.2033 0.046 Uiso 1 1 calc R U . . .
C11 C 0.1925(3) 0.7267(3) 0.15304(13) 0.0407(9) Uani 1 1 d . . . . .
C12 C 0.3109(3) 0.7309(3) 0.14274(13) 0.0399(9) Uani 1 1 d . . . . .
H12 H 0.3300 0.7389 0.1140 0.048 Uiso 1 1 calc R U . . .
C13 C 0.4048(3) 0.7245(3) 0.17117(12) 0.0364(8) Uani 1 1 d . . . . .
C14 C 0.5211(3) 0.7333(3) 0.15343(13) 0.0389(9) Uani 1 1 d . . . . .
H14 H 0.5216 0.7498 0.1246 0.047 Uiso 1 1 calc R U . . .
C15 C 0.0773(4) 0.7437(4) 0.37107(15) 0.0536(12) Uani 1 1 d . . . . .
H15A H 0.0849 0.8035 0.3855 0.080 Uiso 1 1 calc R U . . .
H15B H 0.0812 0.6932 0.3917 0.080 Uiso 1 1 calc R U . . .
H15C H 0.0018 0.7412 0.3564 0.080 Uiso 1 1 calc R U . . .
C16 C 0.0990(4) 0.7349(3) 0.11983(14) 0.0489(10) Uani 1 1 d . . . . .
H16A H 0.0247 0.7106 0.1307 0.073 Uiso 1 1 calc R U . . .
H16B H 0.1223 0.6991 0.0951 0.073 Uiso 1 1 calc R U . . .
H16C H 0.0891 0.8003 0.1121 0.073 Uiso 1 1 calc R U . . .
C17 C 0.7288(3) 0.7244(3) 0.37889(13) 0.0403(9) Uani 1 1 d . . . . .
C18 C 0.7739(3) 0.8131(3) 0.39000(14) 0.0415(9) Uani 1 1 d . . . . .
C19 C 0.8280(4) 0.8225(3) 0.42893(13) 0.0431(9) Uani 1 1 d . . . . .
H19 H 0.8550 0.8823 0.4370 0.052 Uiso 1 1 calc R U . . .
C20 C 0.8444(4) 0.7493(3) 0.45643(13) 0.0441(9) Uani 1 1 d . . . . .
C21 C 0.8072(4) 0.6634(3) 0.44341(14) 0.0450(10) Uani 1 1 d . . . . .
H21 H 0.8212 0.6120 0.4614 0.054 Uiso 1 1 calc R U . . .
C22 C 0.7508(4) 0.6468(3) 0.40575(13) 0.0428(9) Uani 1 1 d . . . . .
C23 C 0.7660(4) 0.9023(3) 0.36223(15) 0.0500(10) Uani 1 1 d . . . . .
C24 C 0.7999(5) 0.8858(4) 0.31713(16) 0.0650(14) Uani 1 1 d . . . . .
H24A H 0.7415 0.8455 0.3038 0.098 Uiso 1 1 calc R U . . .
H24B H 0.8770 0.8557 0.3160 0.098 Uiso 1 1 calc R U . . .
H24C H 0.8033 0.9453 0.3023 0.098 Uiso 1 1 calc R U . . .
C25 C 0.6415(5) 0.9444(3) 0.36531(17) 0.0645(13) Uani 1 1 d . . . . .
H25A H 0.6390 1.0033 0.3500 0.097 Uiso 1 1 calc R U . . .
H25B H 0.6219 0.9553 0.3948 0.097 Uiso 1 1 calc R U . . .
H25C H 0.5846 0.9011 0.3531 0.097 Uiso 1 1 calc R U . . .
C26 C 0.8507(5) 0.9783(3) 0.37828(17) 0.0638(13) Uani 1 1 d . . . . .
H26A H 0.9297 0.9522 0.3812 0.096 Uiso 1 1 calc R U . . .
H26B H 0.8237 1.0010 0.4056 0.096 Uiso 1 1 calc R U . . .
H26C H 0.8526 1.0299 0.3583 0.096 Uiso 1 1 calc R U . . .
C27 C 0.9060(4) 0.7667(4) 0.49860(16) 0.0539(11) Uani 1 1 d . . . . .
C28 C 0.8405(5) 0.8420(4) 0.52352(16) 0.0698(14) Uani 1 1 d . . . . .
H28A H 0.7590 0.8226 0.5279 0.105 Uiso 1 1 calc R U . . .
H28B H 0.8419 0.9004 0.5078 0.105 Uiso 1 1 calc R U . . .
H28C H 0.8789 0.8509 0.5507 0.105 Uiso 1 1 calc R U . . .
C29 C 1.0299(5) 0.8006(6) 0.4909(2) 0.096(2) Uani 1 1 d . . . . .
H29A H 1.0679 0.8140 0.5177 0.145 Uiso 1 1 calc R U . . .
H29B H 1.0276 0.8572 0.4738 0.145 Uiso 1 1 calc R U . . .
H29C H 1.0744 0.7525 0.4760 0.145 Uiso 1 1 calc R U . . .
C30 C 0.9094(8) 0.6799(4) 0.52525(19) 0.102(3) Uani 1 1 d . . . . .
H30A H 0.8296 0.6555 0.5286 0.154 Uiso 1 1 calc R U . . .
H30B H 0.9420 0.6948 0.5529 0.154 Uiso 1 1 calc R U . . .
H30C H 0.9587 0.6330 0.5116 0.154 Uiso 1 1 calc R U . . .
C31 C 0.7178(4) 0.5440(3) 0.39578(15) 0.0498(11) Uani 1 1 d . . . . .
C32 C 0.7781(5) 0.4752(3) 0.42566(17) 0.0661(14) Uani 1 1 d . . . . .
H32A H 0.7509 0.4864 0.4544 0.099 Uiso 1 1 calc R U . . .
H32B H 0.8633 0.4839 0.4243 0.099 Uiso 1 1 calc R U . . .
H32C H 0.7584 0.4116 0.4174 0.099 Uiso 1 1 calc R U . . .
C33 C 0.7576(6) 0.5147(4) 0.35229(16) 0.0679(14) Uani 1 1 d . . . . .
H33A H 0.7436 0.4480 0.3486 0.102 Uiso 1 1 calc R U . . .
H33B H 0.8415 0.5276 0.3491 0.102 Uiso 1 1 calc R U . . .
H33C H 0.7133 0.5494 0.3311 0.102 Uiso 1 1 calc R U . . .
C34 C 0.5854(5) 0.5273(4) 0.4005(2) 0.0713(16) Uani 1 1 d . . . . .
H34A H 0.5682 0.4615 0.3956 0.107 Uiso 1 1 calc R U . . .
H34B H 0.5429 0.5652 0.3800 0.107 Uiso 1 1 calc R U . . .
H34C H 0.5607 0.5446 0.4289 0.107 Uiso 1 1 calc R U . . .
C35 C 0.7483(4) 0.7469(3) 0.12847(13) 0.0421(9) Uani 1 1 d . . . . .
C36 C 0.7677(4) 0.6798(3) 0.09608(14) 0.0452(10) Uani 1 1 d . . . . .
C37 C 0.8088(4) 0.7135(4) 0.05758(14) 0.0532(11) Uani 1 1 d . . . . .
H37 H 0.8187 0.6707 0.0352 0.064 Uiso 1 1 calc R U . . .
C38 C 0.8354(4) 0.8053(4) 0.05052(15) 0.0554(12) Uani 1 1 d . . . . .
C39 C 0.8292(4) 0.8654(3) 0.08349(14) 0.0512(11) Uani 1 1 d . . . . .
H39 H 0.8532 0.9279 0.0793 0.061 Uiso 1 1 calc R U . . .
C40 C 0.7894(4) 0.8393(3) 0.12268(15) 0.0462(10) Uani 1 1 d . . . . .
C41 C 0.7547(4) 0.5739(3) 0.10201(15) 0.0497(10) Uani 1 1 d . . . . .
C42 C 0.8202(5) 0.5203(4) 0.06716(16) 0.0666(14) Uani 1 1 d . . . . .
H42A H 0.7795 0.5291 0.0404 0.100 Uiso 1 1 calc R U . . .
H42B H 0.8219 0.4540 0.0741 0.100 Uiso 1 1 calc R U . . .
H42C H 0.9006 0.5437 0.0649 0.100 Uiso 1 1 calc R U . . .
C43 C 0.8110(5) 0.5426(3) 0.14304(16) 0.0573(12) Uani 1 1 d . . . . .
H43A H 0.8921 0.5650 0.1442 0.086 Uiso 1 1 calc R U . . .
H43B H 0.8104 0.4746 0.1445 0.086 Uiso 1 1 calc R U . . .
H43C H 0.7667 0.5681 0.1667 0.086 Uiso 1 1 calc R U . . .
C44 C 0.6268(5) 0.5408(4) 0.10068(19) 0.0656(14) Uani 1 1 d . . . . .
H44A H 0.5837 0.5674 0.1244 0.098 Uiso 1 1 calc R U . . .
H44B H 0.6246 0.4729 0.1024 0.098 Uiso 1 1 calc R U . . .
H44C H 0.5905 0.5609 0.0744 0.098 Uiso 1 1 calc R U . . .
C45 C 0.8751(5) 0.8394(4) 0.00655(17) 0.0708(15) Uani 1 1 d D . . . .
C46 C 0.9775(12) 0.7822(9) -0.0098(5) 0.121(5) Uani 0.685(10) 1 d D U P A 1
H46A H 0.9576 0.7160 -0.0084 0.182 Uiso 0.685(10) 1 calc R U P A 1
H46B H 1.0472 0.7942 0.0073 0.182 Uiso 0.685(10) 1 calc R U P A 1
H46C H 0.9937 0.7994 -0.0390 0.182 Uiso 0.685(10) 1 calc R U P A 1
C47 C 0.7692(8) 0.8305(9) -0.0225(3) 0.088(3) Uani 0.685(10) 1 d D U P A 1
H47A H 0.7886 0.8564 -0.0501 0.131 Uiso 0.685(10) 1 calc R U P A 1
H47B H 0.7026 0.8645 -0.0106 0.131 Uiso 0.685(10) 1 calc R U P A 1
H47C H 0.7483 0.7648 -0.0256 0.131 Uiso 0.685(10) 1 calc R U P A 1
C48 C 0.9042(8) 0.9441(5) 0.0055(2) 0.069(2) Uani 0.685(10) 1 d D U P A 1
H48A H 0.9729 0.9562 0.0232 0.104 Uiso 0.685(10) 1 calc R U P A 1
H48B H 0.8370 0.9795 0.0161 0.104 Uiso 0.685(10) 1 calc R U P A 1
H48C H 0.9211 0.9630 -0.0234 0.104 Uiso 0.685(10) 1 calc R U P A 1
C46' C 0.7766(18) 0.8933(19) -0.0148(8) 0.111(7) Uani 0.315(10) 1 d D U P A 2
H46D H 0.8088 0.9291 -0.0382 0.167 Uiso 0.315(10) 1 calc R U P A 2
H46E H 0.7405 0.9357 0.0055 0.167 Uiso 0.315(10) 1 calc R U P A 2
H46F H 0.7174 0.8498 -0.0252 0.167 Uiso 0.315(10) 1 calc R U P A 2
C47' C 1.0017(12) 0.874(2) 0.0116(7) 0.102(7) Uani 0.315(10) 1 d D U P A 2
H47D H 1.0321 0.8935 -0.0158 0.153 Uiso 0.315(10) 1 calc R U P A 2
H47E H 1.0506 0.8234 0.0226 0.153 Uiso 0.315(10) 1 calc R U P A 2
H47F H 1.0033 0.9264 0.0310 0.153 Uiso 0.315(10) 1 calc R U P A 2
C48' C 0.907(3) 0.7517(10) -0.0183(7) 0.122(8) Uani 0.315(10) 1 d D U P A 2
H48D H 0.8359 0.7154 -0.0237 0.182 Uiso 0.315(10) 1 calc R U P A 2
H48E H 0.9625 0.7142 -0.0020 0.182 Uiso 0.315(10) 1 calc R U P A 2
H48F H 0.9431 0.7694 -0.0450 0.182 Uiso 0.315(10) 1 calc R U P A 2
C49 C 0.7966(4) 0.9133(3) 0.15818(16) 0.0545(12) Uani 1 1 d . . . . .
C50 C 0.8782(5) 0.9935(4) 0.1463(2) 0.0797(17) Uani 1 1 d . . . . .
H50A H 0.8891 1.0344 0.1705 0.120 Uiso 1 1 calc R U . . .
H50B H 0.8434 1.0289 0.1231 0.120 Uiso 1 1 calc R U . . .
H50C H 0.9544 0.9686 0.1375 0.120 Uiso 1 1 calc R U . . .
C51 C 0.6774(5) 0.9584(4) 0.1670(2) 0.090(2) Uani 1 1 d . . . . .
H51A H 0.6256 0.9131 0.1806 0.135 Uiso 1 1 calc R U . . .
H51B H 0.6421 0.9790 0.1406 0.135 Uiso 1 1 calc R U . . .
H51C H 0.6882 1.0119 0.1856 0.135 Uiso 1 1 calc R U . . .
C52 C 0.8495(6) 0.8718(4) 0.19805(18) 0.0782(16) Uani 1 1 d . . . . .
H52A H 0.9304 0.8523 0.1925 0.117 Uiso 1 1 calc R U . . .
H52B H 0.8030 0.8179 0.2068 0.117 Uiso 1 1 calc R U . . .
H52C H 0.8490 0.9186 0.2204 0.117 Uiso 1 1 calc R U . . .
C61 C 0.5333(4) 0.4592(4) 0.2371(2) 0.0735(17) Uani 1 1 d . . . . .
H61A H 0.4833 0.4046 0.2327 0.110 Uiso 1 1 calc R U . . .
H61B H 0.5118 0.4895 0.2635 0.110 Uiso 1 1 calc R U . . .
H61C H 0.5225 0.5028 0.2138 0.110 Uiso 1 1 calc R U . . .
C62 C 0.6598(4) 0.4293(3) 0.23890(16) 0.0604(13) Uani 1 1 d . . . . .
H62A H 0.6712 0.3847 0.2622 0.073 Uiso 1 1 calc R U . . .
H62B H 0.6819 0.3981 0.2124 0.073 Uiso 1 1 calc R U . . .
C63 C 0.8538(4) 0.4860(3) 0.24790(17) 0.0537(10) Uani 1 1 d . . . . .
H63A H 0.8784 0.4519 0.2224 0.064 Uiso 1 1 calc R U . . .
H63B H 0.8680 0.4457 0.2726 0.064 Uiso 1 1 calc R U . . .
C64 C 0.9225(4) 0.5743(3) 0.25194(19) 0.0649(12) Uani 1 1 d . . . . .
H64A H 1.0064 0.5598 0.2538 0.097 Uiso 1 1 calc R U . . .
H64B H 0.9083 0.6135 0.2274 0.097 Uiso 1 1 calc R U . . .
H64C H 0.8979 0.6074 0.2773 0.097 Uiso 1 1 calc R U . . .

loop_
_atom_site_aniso_label
_atom_site_aniso_U_11
_atom_site_aniso_U_22
_atom_site_aniso_U_33
_atom_site_aniso_U_23
_atom_site_aniso_U_13
_atom_site_aniso_U_12
P1 0.0318(5) 0.0506(6) 0.0459(6) -0.0047(4) -0.0036(5) 0.0042(4)
P2 0.0310(5) 0.0500(6) 0.0472(6) 0.0034(4) 0.0016(5) 0.0027(4)
Na1 0.0401(8) 0.0459(8) 0.0504(8) -0.0014(7) -0.0020(8) 0.0099(6)
N1 0.0292(14) 0.0342(15) 0.0452(17) -0.0022(16) -0.0008(16) 0.0022(11)
O1 0.0400(14) 0.0364(14) 0.0615(19) -0.0008(13) -0.0018(15) 0.0008(10)
C1 0.037(2) 0.042(2) 0.042(2) -0.0004(17) -0.0014(17) 0.0033(16)
C2 0.0325(19) 0.031(2) 0.051(2) 0.0005(17) -0.0019(18) -0.0004(15)
C3 0.038(2) 0.048(2) 0.039(2) -0.0008(16) 0.0022(17) 0.0022(16)
C4 0.033(2) 0.044(2) 0.049(3) 0.0014(17) 0.0052(18) -0.0005(16)
C5 0.0296(19) 0.043(2) 0.051(2) 0.0010(17) -0.0021(18) -0.0019(17)
C6 0.0275(19) 0.034(2) 0.049(2) -0.0007(16) -0.0014(17) -0.0003(15)
C7 0.0327(19) 0.031(2) 0.046(2) 0.0008(15) -0.0018(17) 0.0009(15)
C8 0.0281(18) 0.0290(19) 0.044(2) -0.0018(15) -0.0029(16) 0.0005(15)
C9 0.0306(19) 0.033(2) 0.047(2) -0.0015(16) -0.0006(17) -0.0017(16)
C10 0.0263(18) 0.037(2) 0.052(2) 0.0002(16) -0.0022(17) 0.0001(15)
C11 0.032(2) 0.040(2) 0.051(3) 0.0000(17) -0.0041(17) -0.0003(16)
C12 0.034(2) 0.041(2) 0.045(2) -0.0005(16) -0.0017(17) 0.0012(16)
C13 0.0313(19) 0.035(2) 0.043(2) -0.0047(17) -0.0025(17) 0.0030(15)
C14 0.037(2) 0.038(2) 0.041(2) -0.0016(16) 0.0017(17) -0.0006(15)
C15 0.038(2) 0.069(3) 0.054(3) -0.006(2) 0.007(2) 0.0001(19)
C16 0.034(2) 0.060(3) 0.053(3) 0.0030(19) -0.0049(19) 0.0019(18)
C17 0.0279(19) 0.049(2) 0.044(2) -0.0031(17) 0.0016(16) 0.0040(16)
C18 0.027(2) 0.047(2) 0.050(3) -0.0007(17) 0.0027(18) 0.0042(15)
C19 0.036(2) 0.045(2) 0.049(3) -0.0044(17) -0.0013(19) 0.0002(16)
C20 0.031(2) 0.056(3) 0.045(2) 0.0008(17) 0.0011(19) 0.0007(16)
C21 0.039(2) 0.050(3) 0.046(3) 0.0030(17) 0.0012(19) 0.0029(17)
C22 0.032(2) 0.051(3) 0.046(3) -0.0015(17) 0.0010(18) 0.0029(17)
C23 0.046(2) 0.045(2) 0.059(3) 0.0004(19) -0.008(2) 0.0025(18)
C24 0.079(4) 0.057(3) 0.059(3) 0.011(2) 0.003(3) -0.006(2)
C25 0.057(3) 0.047(3) 0.089(4) 0.000(2) -0.017(3) 0.012(2)
C26 0.067(3) 0.051(3) 0.073(3) 0.012(2) -0.019(3) -0.006(2)
C27 0.048(3) 0.065(3) 0.049(3) 0.000(2) -0.008(2) -0.004(2)
C28 0.065(3) 0.091(4) 0.053(3) -0.016(2) -0.001(3) -0.006(3)
C29 0.043(3) 0.185(8) 0.061(4) -0.016(4) -0.012(3) -0.005(4)
C30 0.169(8) 0.074(4) 0.065(4) 0.001(3) -0.052(5) -0.001(4)
C31 0.049(3) 0.045(3) 0.055(3) 0.0001(18) -0.002(2) 0.0012(18)
C32 0.077(4) 0.049(3) 0.073(4) 0.003(2) -0.015(3) 0.005(2)
C33 0.086(4) 0.052(3) 0.066(3) -0.007(2) -0.003(3) 0.015(3)
C34 0.052(3) 0.053(3) 0.109(5) -0.001(3) -0.005(3) -0.010(2)
C35 0.029(2) 0.049(2) 0.048(3) 0.0024(16) -0.0013(18) 0.0018(15)
C36 0.030(2) 0.056(3) 0.049(3) -0.0003(18) -0.0035(19) 0.0003(17)
C37 0.043(2) 0.073(3) 0.043(3) -0.003(2) -0.0030(19) -0.005(2)
C38 0.041(2) 0.075(3) 0.051(3) 0.013(2) -0.006(2) -0.012(2)
C39 0.043(2) 0.054(3) 0.056(3) 0.010(2) -0.005(2) -0.0033(19)
C40 0.029(2) 0.050(3) 0.060(3) 0.0054(19) -0.0003(19) 0.0007(16)
C41 0.045(3) 0.050(3) 0.054(3) -0.0069(19) -0.003(2) 0.0003(19)
C42 0.068(3) 0.071(3) 0.061(3) -0.010(2) 0.006(3) 0.006(3)
C43 0.059(3) 0.050(3) 0.062(3) -0.001(2) 0.002(2) 0.008(2)
C44 0.055(3) 0.053(3) 0.089(4) -0.008(2) -0.004(3) -0.005(2)
C45 0.072(4) 0.087(4) 0.054(3) 0.007(2) 0.005(3) -0.021(3)
C46 0.107(9) 0.134(10) 0.123(10) 0.063(8) 0.073(8) 0.038(8)
C47 0.113(8) 0.106(8) 0.043(5) 0.024(5) -0.012(5) -0.022(6)
C48 0.086(6) 0.068(5) 0.054(5) 0.010(3) 0.005(4) -0.019(4)
C46' 0.155(16) 0.103(14) 0.076(12) 0.042(12) -0.019(12) -0.010(14)
C47' 0.095(13) 0.131(15) 0.080(12) 0.017(11) 0.024(11) -0.047(12)
C48' 0.097(15) 0.189(18) 0.079(13) 0.057(12) 0.047(13) -0.015(14)
C49 0.048(3) 0.047(3) 0.068(3) -0.003(2) 0.004(2) 0.0028(19)
C50 0.072(4) 0.067(4) 0.100(5) -0.017(3) 0.016(3) -0.019(3)
C51 0.057(3) 0.068(4) 0.144(6) -0.028(4) 0.016(4) 0.009(3)
C52 0.095(5) 0.069(4) 0.070(4) -0.012(3) -0.012(3) -0.007(3)
C61 0.057(3) 0.055(3) 0.108(5) -0.001(3) -0.009(3) -0.018(2)
C62 0.061(3) 0.038(2) 0.082(4) 0.0019(19) -0.005(3) -0.0037(19)
C63 0.045(2) 0.050(2) 0.065(3) 0.002(2) -0.005(3) 0.0108(17)
C64 0.043(2) 0.075(3) 0.077(3) 0.010(3) -0.006(3) -0.001(2)

loop_
_atom_type_symbol
_atom_type_description
_atom_type_scat_dispersion_real
_atom_type_scat_dispersion_imag
_atom_type_scat_source
C C 0.0181 0.0091 'International Tables Vol C Tables 4.2.6.8 and 6.1.1.4'
H H 0.0000 0.0000 'International Tables Vol C Tables 4.2.6.8 and 6.1.1.4'
N N 0.0311 0.0180 'International Tables Vol C Tables 4.2.6.8 and 6.1.1.4'
Na Na 0.1353 0.1239 'International Tables Vol C Tables 4.2.6.8 and 6.1.1.4'
O O 0.0492 0.0322 'International Tables Vol C Tables 4.2.6.8 and 6.1.1.4'
P P 0.2955 0.4335 'International Tables Vol C Tables 4.2.6.8 and 6.1.1.4'

loop_
_geom_angle_atom_site_label_1
_geom_angle_atom_site_label_2
_geom_angle_atom_site_label_3
_geom_angle
_geom_angle_site_symmetry_1
_geom_angle_site_symmetry_3
_geom_angle_publ_flag
C1 P1 C17 102.58(19) . . ?
C1 P1 Na1 108.08(15) . . ?
C17 P1 Na1 146.83(13) . . ?
C14 P2 C35 101.0(2) . . ?
C14 P2 Na1 107.45(15) . . ?
C35 P2 Na1 149.79(14) . . ?
O1 Na1 N1 147.75(12) . . ?
O1 Na1 P2 102.62(10) . . ?
N1 Na1 P2 84.21(10) . . ?
O1 Na1 P1 111.47(10) . . ?
N1 Na1 P1 84.25(10) . . ?
P2 Na1 P1 132.16(6) . . ?
C8 N1 C7 105.3(3) . . ?
C8 N1 Na1 123.2(2) . . ?
C7 N1 Na1 124.3(3) . . ?
C63 O1 C62 112.0(3) . . ?
C63 O1 Na1 135.2(2) . . ?
C62 O1 Na1 112.7(3) . . ?
C2 C1 P1 131.9(3) . . ?
C2 C1 H1 114.1 . . ?
P1 C1 H1 114.1 . . ?
C3 C2 C7 116.6(3) . . ?
C3 C2 C1 115.3(4) . . ?
C7 C2 C1 128.1(4) . . ?
C4 C3 C2 125.1(4) . . ?
C4 C3 H3 117.5 . . ?
C2 C3 H3 117.5 . . ?
C5 C4 C3 118.0(4) . . ?
C5 C4 C15 121.8(4) . . ?
C3 C4 C15 120.2(4) . . ?
C4 C5 C6 120.2(4) . . ?
C4 C5 H5 119.9 . . ?
C6 C5 H5 119.9 . . ?
C5 C6 C9 131.5(4) . . ?
C5 C6 C7 121.8(4) . . ?
C9 C6 C7 106.2(4) . . ?
N1 C7 C2 130.3(3) . . ?
N1 C7 C6 111.1(3) . . ?
C2 C7 C6 118.4(3) . . ?
N1 C8 C13 130.2(3) . . ?
N1 C8 C9 111.8(3) . . ?
C13 C8 C9 117.8(3) . . ?
C10 C9 C6 131.8(4) . . ?
C10 C9 C8 122.5(4) . . ?
C6 C9 C8 105.4(3) . . ?
C11 C10 C9 120.4(3) . . ?
C11 C10 H10 119.8 . . ?
C9 C10 H10 119.8 . . ?
C10 C11 C12 117.3(4) . . ?
C10 C11 C16 121.5(4) . . ?
C12 C11 C16 121.1(4) . . ?
C11 C12 C13 125.7(4) . . ?
C11 C12 H12 117.1 . . ?
C13 C12 H12 117.1 . . ?
C12 C13 C8 116.3(3) . . ?
C12 C13 C14 116.1(4) . . ?
C8 C13 C14 127.5(3) . . ?
C13 C14 P2 132.2(3) . . ?
C13 C14 H14 113.9 . . ?
P2 C14 H14 113.9 . . ?
C4 C15 H15A 109.5 . . ?
C4 C15 H15B 109.5 . . ?
H15A C15 H15B 109.5 . . ?
C4 C15 H15C 109.5 . . ?
H15A C15 H15C 109.5 . . ?
H15B C15 H15C 109.5 . . ?
C11 C16 H16A 109.5 . . ?
C11 C16 H16B 109.5 . . ?
H16A C16 H16B 109.5 . . ?
C11 C16 H16C 109.5 . . ?
H16A C16 H16C 109.5 . . ?
H16B C16 H16C 109.5 . . ?
C18 C17 C22 119.3(4) . . ?
C18 C17 P1 119.8(3) . . ?
C22 C17 P1 120.9(3) . . ?
C19 C18 C17 118.0(4) . . ?
C19 C18 C23 116.8(4) . . ?
C17 C18 C23 125.2(4) . . ?
C20 C19 C18 123.4(4) . . ?
C20 C19 H19 118.3 . . ?
C18 C19 H19 118.3 . . ?
C21 C20 C19 116.9(4) . . ?
C21 C20 C27 123.6(4) . . ?
C19 C20 C27 119.5(4) . . ?
C20 C21 C22 124.2(4) . . ?
C20 C21 H21 117.9 . . ?
C22 C21 H21 117.9 . . ?
C21 C22 C17 117.8(4) . . ?
C21 C22 C31 116.9(4) . . ?
C17 C22 C31 125.2(4) . . ?
C24 C23 C25 111.0(4) . . ?
C24 C23 C26 105.5(4) . . ?
C25 C23 C26 106.0(4) . . ?
C24 C23 C18 113.3(4) . . ?
C25 C23 C18 109.8(4) . . ?
C26 C23 C18 110.9(4) . . ?
C23 C24 H24A 109.5 . . ?
C23 C24 H24B 109.5 . . ?
H24A C24 H24B 109.5 . . ?
C23 C24 H24C 109.5 . . ?
H24A C24 H24C 109.5 . . ?
H24B C24 H24C 109.5 . . ?
C23 C25 H25A 109.5 . . ?
C23 C25 H25B 109.5 . . ?
H25A C25 H25B 109.5 . . ?
C23 C25 H25C 109.5 . . ?
H25A C25 H25C 109.5 . . ?
H25B C25 H25C 109.5 . . ?
C23 C26 H26A 109.5 . . ?
C23 C26 H26B 109.5 . . ?
H26A C26 H26B 109.5 . . ?
C23 C26 H26C 109.5 . . ?
H26A C26 H26C 109.5 . . ?
H26B C26 H26C 109.5 . . ?
C30 C27 C29 109.5(6) . . ?
C30 C27 C28 107.7(5) . . ?
C29 C27 C28 108.0(5) . . ?
C30 C27 C20 111.6(4) . . ?
C29 C27 C20 109.6(4) . . ?
C28 C27 C20 110.2(4) . . ?
C27 C28 H28A 109.5 . . ?
C27 C28 H28B 109.5 . . ?
H28A C28 H28B 109.5 . . ?
C27 C28 H28C 109.5 . . ?
H28A C28 H28C 109.5 . . ?
H28B C28 H28C 109.5 . . ?
C27 C29 H29A 109.5 . . ?
C27 C29 H29B 109.5 . . ?
H29A C29 H29B 109.5 . . ?
C27 C29 H29C 109.5 . . ?
H29A C29 H29C 109.5 . . ?
H29B C29 H29C 109.5 . . ?
C27 C30 H30A 109.5 . . ?
C27 C30 H30B 109.5 . . ?
H30A C30 H30B 109.5 . . ?
C27 C30 H30C 109.5 . . ?
H30A C30 H30C 109.5 . . ?
H30B C30 H30C 109.5 . . ?
C33 C31 C34 109.8(5) . . ?
C33 C31 C32 104.7(4) . . ?
C34 C31 C32 106.1(4) . . ?
C33 C31 C22 112.2(4) . . ?
C34 C31 C22 111.4(4) . . ?
C32 C31 C22 112.2(4) . . ?
C31 C32 H32A 109.5 . . ?
C31 C32 H32B 109.5 . . ?
H32A C32 H32B 109.5 . . ?
C31 C32 H32C 109.5 . . ?
H32A C32 H32C 109.5 . . ?
H32B C32 H32C 109.5 . . ?
C31 C33 H33A 109.5 . . ?
C31 C33 H33B 109.5 . . ?
H33A C33 H33B 109.5 . . ?
C31 C33 H33C 109.5 . . ?
H33A C33 H33C 109.5 . . ?
H33B C33 H33C 109.5 . . ?
C31 C34 H34A 109.5 . . ?
C31 C34 H34B 109.5 . . ?
H34A C34 H34B 109.5 . . ?
C31 C34 H34C 109.5 . . ?
H34A C34 H34C 109.5 . . ?
H34B C34 H34C 109.5 . . ?
C40 C35 C36 119.1(4) . . ?
C40 C35 P2 119.3(3) . . ?
C36 C35 P2 121.1(3) . . ?
C37 C36 C35 116.7(4) . . ?
C37 C36 C41 118.8(4) . . ?
C35 C36 C41 124.3(4) . . ?
C38 C37 C36 123.4(4) . . ?
C38 C37 H37 118.3 . . ?
C36 C37 H37 118.3 . . ?
C39 C38 C37 118.1(4) . . ?
C39 C38 C45 120.8(4) . . ?
C37 C38 C45 121.1(5) . . ?
C38 C39 C40 122.9(4) . . ?
C38 C39 H39 118.5 . . ?
C40 C39 H39 118.5 . . ?
C39 C40 C35 118.6(4) . . ?
C39 C40 C49 117.1(4) . . ?
C35 C40 C49 124.3(4) . . ?
C43 C41 C44 109.4(4) . . ?
C43 C41 C36 110.9(4) . . ?
C44 C41 C36 113.3(4) . . ?
C43 C41 C42 105.4(4) . . ?
C44 C41 C42 106.5(4) . . ?
C36 C41 C42 111.0(4) . . ?
C41 C42 H42A 109.5 . . ?
C41 C42 H42B 109.5 . . ?
H42A C42 H42B 109.5 . . ?
C41 C42 H42C 109.5 . . ?
H42A C42 H42C 109.5 . . ?
H42B C42 H42C 109.5 . . ?
C41 C43 H43A 109.5 . . ?
C41 C43 H43B 109.5 . . ?
H43A C43 H43B 109.5 . . ?
C41 C43 H43C 109.5 . . ?
H43A C43 H43C 109.5 . . ?
H43B C43 H43C 109.5 . . ?
C41 C44 H44A 109.5 . . ?
C41 C44 H44B 109.5 . . ?
H44A C44 H44B 109.5 . . ?
C41 C44 H44C 109.5 . . ?
H44A C44 H44C 109.5 . . ?
H44B C44 H44C 109.5 . . ?
C46 C45 C47 110.6(9) . . ?
C46' C45 C47' 125.1(15) . . ?
C46' C45 C48' 111.3(17) . . ?
C47' C45 C48' 95.5(15) . . ?
C46 C45 C48 110.9(7) . . ?
C47 C45 C48 103.8(6) . . ?
C46 C45 C38 111.3(6) . . ?
C46' C45 C38 110.4(11) . . ?
C47 C45 C38 106.9(5) . . ?
C47' C45 C38 106.4(9) . . ?
C48' C45 C38 106.0(10) . . ?
C48 C45 C38 113.0(5) . . ?
C45 C46 H46A 109.5 . . ?
C45 C46 H46B 109.5 . . ?
H46A C46 H46B 109.5 . . ?
C45 C46 H46C 109.5 . . ?
H46A C46 H46C 109.5 . . ?
H46B C46 H46C 109.5 . . ?
C45 C47 H47A 109.5 . . ?
C45 C47 H47B 109.5 . . ?
H47A C47 H47B 109.5 . . ?
C45 C47 H47C 109.5 . . ?
H47A C47 H47C 109.5 . . ?
H47B C47 H47C 109.5 . . ?
C45 C48 H48A 109.5 . . ?
C45 C48 H48B 109.5 . . ?
H48A C48 H48B 109.5 . . ?
C45 C48 H48C 109.5 . . ?
H48A C48 H48C 109.5 . . ?
H48B C48 H48C 109.5 . . ?
C45 C46' H46D 109.5 . . ?
C45 C46' H46E 109.5 . . ?
H46D C46' H46E 109.5 . . ?
C45 C46' H46F 109.5 . . ?
H46D C46' H46F 109.5 . . ?
H46E C46' H46F 109.5 . . ?
C45 C47' H47D 109.5 . . ?
C45 C47' H47E 109.5 . . ?
H47D C47' H47E 109.5 . . ?
C45 C47' H47F 109.5 . . ?
H47D C47' H47F 109.5 . . ?
H47E C47' H47F 109.5 . . ?
C45 C48' H48D 109.5 . . ?
C45 C48' H48E 109.5 . . ?
H48D C48' H48E 109.5 . . ?
C45 C48' H48F 109.5 . . ?
H48D C48' H48F 109.5 . . ?
H48E C48' H48F 109.5 . . ?
C52 C49 C50 105.2(5) . . ?
C52 C49 C51 111.2(5) . . ?
C50 C49 C51 105.4(4) . . ?
C52 C49 C40 111.0(4) . . ?
C50 C49 C40 111.6(4) . . ?
C51 C49 C40 112.2(4) . . ?
C49 C50 H50A 109.5 . . ?
C49 C50 H50B 109.5 . . ?
H50A C50 H50B 109.5 . . ?
C49 C50 H50C 109.5 . . ?
H50A C50 H50C 109.5 . . ?
H50B C50 H50C 109.5 . . ?
C49 C51 H51A 109.5 . . ?
C49 C51 H51B 109.5 . . ?
H51A C51 H51B 109.5 . . ?
C49 C51 H51C 109.5 . . ?
H51A C51 H51C 109.5 . . ?
H51B C51 H51C 109.5 . . ?
C49 C52 H52A 109.5 . . ?
C49 C52 H52B 109.5 . . ?
H52A C52 H52B 109.5 . . ?
C49 C52 H52C 109.5 . . ?
H52A C52 H52C 109.5 . . ?
H52B C52 H52C 109.5 . . ?
C62 C61 H61A 109.5 . . ?
C62 C61 H61B 109.5 . . ?
H61A C61 H61B 109.5 . . ?
C62 C61 H61C 109.5 . . ?
H61A C61 H61C 109.5 . . ?
H61B C61 H61C 109.5 . . ?
O1 C62 C61 109.0(4) . . ?
O1 C62 H62A 109.9 . . ?
C61 C62 H62A 109.9 . . ?
O1 C62 H62B 109.9 . . ?
C61 C62 H62B 109.9 . . ?
H62A C62 H62B 108.3 . . ?
O1 C63 C64 108.1(3) . . ?
O1 C63 H63A 110.1 . . ?
C64 C63 H63A 110.1 . . ?
O1 C63 H63B 110.1 . . ?
C64 C63 H63B 110.1 . . ?
H63A C63 H63B 108.4 . . ?
C63 C64 H64A 109.5 . . ?
C63 C64 H64B 109.5 . . ?
H64A C64 H64B 109.5 . . ?
C63 C64 H64C 109.5 . . ?
H64A C64 H64C 109.5 . . ?
H64B C64 H64C 109.5 . . ?

loop_
_geom_bond_atom_site_label_1
_geom_bond_atom_site_label_2
_geom_bond_distance
_geom_bond_site_symmetry_2
_geom_bond_publ_flag
P1 C1 1.674(4) . ?
P1 C17 1.851(4) . ?
P1 Na1 2.735(2) . ?
P2 C14 1.673(4) . ?
P2 C35 1.843(4) . ?
P2 Na1 2.732(2) . ?
Na1 O1 2.233(3) . ?
Na1 N1 2.324(3) . ?
N1 C8 1.387(5) . ?
N1 C7 1.388(5) . ?
O1 C63 1.431(5) . ?
O1 C62 1.433(5) . ?
C1 C2 1.449(6) . ?
C1 H1 0.9500 . ?
C2 C3 1.408(6) . ?
C2 C7 1.419(6) . ?
C3 C4 1.394(6) . ?
C3 H3 0.9500 . ?
C4 C5 1.372(6) . ?
C4 C15 1.509(6) . ?
C5 C6 1.401(6) . ?
C5 H5 0.9500 . ?
C6 C9 1.424(5) . ?
C6 C7 1.434(5) . ?
C8 C13 1.431(6) . ?
C8 C9 1.432(5) . ?
C9 C10 1.389(5) . ?
C10 C11 1.381(6) . ?
C10 H10 0.9500 . ?
C11 C12 1.390(6) . ?
C11 C16 1.507(6) . ?
C12 C13 1.406(6) . ?
C12 H12 0.9500 . ?
C13 C14 1.448(6) . ?
C14 H14 0.9500 . ?
C15 H15A 0.9800 . ?
C15 H15B 0.9800 . ?
C15 H15C 0.9800 . ?
C16 H16A 0.9800 . ?
C16 H16B 0.9800 . ?
C16 H16C 0.9800 . ?
C17 C18 1.422(6) . ?
C17 C22 1.430(6) . ?
C18 C19 1.393(6) . ?
C18 C23 1.563(6) . ?
C19 C20 1.384(6) . ?
C19 H19 0.9500 . ?
C20 C21 1.372(6) . ?
C20 C27 1.538(6) . ?
C21 C22 1.384(6) . ?
C21 H21 0.9500 . ?
C22 C31 1.560(6) . ?
C23 C24 1.509(7) . ?
C23 C25 1.546(7) . ?
C23 C26 1.547(7) . ?
C24 H24A 0.9800 . ?
C24 H24B 0.9800 . ?
C24 H24C 0.9800 . ?
C25 H25A 0.9800 . ?
C25 H25B 0.9800 . ?
C25 H25C 0.9800 . ?
C26 H26A 0.9800 . ?
C26 H26B 0.9800 . ?
C26 H26C 0.9800 . ?
C27 C30 1.513(8) . ?
C27 C29 1.514(8) . ?
C27 C28 1.537(7) . ?
C28 H28A 0.9800 . ?
C28 H28B 0.9800 . ?
C28 H28C 0.9800 . ?
C29 H29A 0.9800 . ?
C29 H29B 0.9800 . ?
C29 H29C 0.9800 . ?
C30 H30A 0.9800 . ?
C30 H30B 0.9800 . ?
C30 H30C 0.9800 . ?
C31 C33 1.519(7) . ?
C31 C34 1.535(7) . ?
C31 C32 1.536(7) . ?
C32 H32A 0.9800 . ?
C32 H32B 0.9800 . ?
C32 H32C 0.9800 . ?
C33 H33A 0.9800 . ?
C33 H33B 0.9800 . ?
C33 H33C 0.9800 . ?
C34 H34A 0.9800 . ?
C34 H34B 0.9800 . ?
C34 H34C 0.9800 . ?
C35 C40 1.423(6) . ?
C35 C36 1.433(6) . ?
C36 C37 1.401(7) . ?
C36 C41 1.543(6) . ?
C37 C38 1.375(7) . ?
C37 H37 0.9500 . ?
C38 C39 1.363(7) . ?
C38 C45 1.553(7) . ?
C39 C40 1.382(6) . ?
C39 H39 0.9500 . ?
C40 C49 1.557(7) . ?
C41 C43 1.526(7) . ?
C41 C44 1.533(7) . ?
C41 C42 1.546(7) . ?
C42 H42A 0.9800 . ?
C42 H42B 0.9800 . ?
C42 H42C 0.9800 . ?
C43 H43A 0.9800 . ?
C43 H43B 0.9800 . ?
C43 H43C 0.9800 . ?
C44 H44A 0.9800 . ?
C44 H44B 0.9800 . ?
C44 H44C 0.9800 . ?
C45 C46 1.521(6) . ?
C45 C46' 1.524(7) . ?
C45 C47 1.528(6) . ?
C45 C47' 1.533(7) . ?
C45 C48' 1.535(7) . ?
C45 C48 1.543(6) . ?
C46 H46A 0.9800 . ?
C46 H46B 0.9800 . ?
C46 H46C 0.9800 . ?
C47 H47A 0.9800 . ?
C47 H47B 0.9800 . ?
C47 H47C 0.9800 . ?
C48 H48A 0.9800 . ?
C48 H48B 0.9800 . ?
C48 H48C 0.9800 . ?
C46' H46D 0.9800 . ?
C46' H46E 0.9800 . ?
C46' H46F 0.9800 . ?
C47' H47D 0.9800 . ?
C47' H47E 0.9800 . ?
C47' H47F 0.9800 . ?
C48' H48D 0.9800 . ?
C48' H48E 0.9800 . ?
C48' H48F 0.9800 . ?
C49 C52 1.530(8) . ?
C49 C50 1.531(7) . ?
C49 C51 1.531(7) . ?
C50 H50A 0.9800 . ?
C50 H50B 0.9800 . ?
C50 H50C 0.9800 . ?
C51 H51A 0.9800 . ?
C51 H51B 0.9800 . ?
C51 H51C 0.9800 . ?
C52 H52A 0.9800 . ?
C52 H52B 0.9800 . ?
C52 H52C 0.9800 . ?
C61 C62 1.505(7) . ?
C61 H61A 0.9800 . ?
C61 H61B 0.9800 . ?
C61 H61C 0.9800 . ?
C62 H62A 0.9900 . ?
C62 H62B 0.9900 . ?
C63 C64 1.500(6) . ?
C63 H63A 0.9900 . ?
C63 H63B 0.9900 . ?
C64 H64A 0.9800 . ?
C64 H64B 0.9800 . ?
C64 H64C 0.9800 . ?

loop_
_geom_torsion_atom_site_label_1
_geom_torsion_atom_site_label_2
_geom_torsion_atom_site_label_3
_geom_torsion_atom_site_label_4
_geom_torsion
_geom_torsion_site_symmetry_1
_geom_torsion_site_symmetry_2
_geom_torsion_site_symmetry_3
_geom_torsion_site_symmetry_4
_geom_torsion_publ_flag
C17 P1 C1 C2 -178.2(4) . . . . ?
Na1 P1 C1 C2 -11.0(5) . . . . ?
P1 C1 C2 C3 175.1(4) . . . . ?
P1 C1 C2 C7 -6.7(7) . . . . ?
C7 C2 C3 C4 0.4(6) . . . . ?
C1 C2 C3 C4 178.8(4) . . . . ?
C2 C3 C4 C5 0.2(7) . . . . ?
C2 C3 C4 C15 180.0(4) . . . . ?
C3 C4 C5 C6 -0.3(6) . . . . ?
C15 C4 C5 C6 180.0(4) . . . . ?
C4 C5 C6 C9 -172.2(4) . . . . ?
C4 C5 C6 C7 -0.2(6) . . . . ?
C8 N1 C7 C2 -172.3(4) . . . . ?
Na1 N1 C7 C2 36.9(5) . . . . ?
C8 N1 C7 C6 2.6(4) . . . . ?
Na1 N1 C7 C6 -148.2(3) . . . . ?
C3 C2 C7 N1 173.7(4) . . . . ?
C1 C2 C7 N1 -4.5(7) . . . . ?
C3 C2 C7 C6 -0.8(5) . . . . ?
C1 C2 C7 C6 -179.0(4) . . . . ?
C5 C6 C7 N1 -174.8(3) . . . . ?
C9 C6 C7 N1 -1.0(5) . . . . ?
C5 C6 C7 C2 0.8(6) . . . . ?
C9 C6 C7 C2 174.6(3) . . . . ?
C7 N1 C8 C13 170.8(4) . . . . ?
Na1 N1 C8 C13 -37.9(5) . . . . ?
C7 N1 C8 C9 -3.3(4) . . . . ?
Na1 N1 C8 C9 148.0(3) . . . . ?
C5 C6 C9 C10 -1.6(8) . . . . ?
C7 C6 C9 C10 -174.6(4) . . . . ?
C5 C6 C9 C8 171.9(4) . . . . ?
C7 C6 C9 C8 -1.0(5) . . . . ?
N1 C8 C9 C10 177.0(3) . . . . ?
C13 C8 C9 C10 2.1(6) . . . . ?
N1 C8 C9 C6 2.7(4) . . . . ?
C13 C8 C9 C6 -172.2(3) . . . . ?
C6 C9 C10 C11 172.0(4) . . . . ?
C8 C9 C10 C11 -0.7(6) . . . . ?
C9 C10 C11 C12 -1.3(6) . . . . ?
C9 C10 C11 C16 -179.0(4) . . . . ?
C10 C11 C12 C13 2.0(7) . . . . ?
C16 C11 C12 C13 179.7(4) . . . . ?
C11 C12 C13 C8 -0.6(6) . . . . ?
C11 C12 C13 C14 -178.4(4) . . . . ?
N1 C8 C13 C12 -175.3(4) . . . . ?
C9 C8 C13 C12 -1.4(5) . . . . ?
N1 C8 C13 C14 2.2(6) . . . . ?
C9 C8 C13 C14 176.1(4) . . . . ?
C12 C13 C14 P2 -173.1(3) . . . . ?
C8 C13 C14 P2 9.4(7) . . . . ?
C35 P2 C14 C13 -179.2(4) . . . . ?
Na1 P2 C14 C13 11.1(4) . . . . ?
C1 P1 C17 C18 -91.9(3) . . . . ?
Na1 P1 C17 C18 110.8(3) . . . . ?
C1 P1 C17 C22 86.9(3) . . . . ?
Na1 P1 C17 C22 -70.4(4) . . . . ?
C22 C17 C18 C19 -6.3(6) . . . . ?
P1 C17 C18 C19 172.5(3) . . . . ?
C22 C17 C18 C23 174.8(4) . . . . ?
P1 C17 C18 C23 -6.4(5) . . . . ?
C17 C18 C19 C20 2.9(6) . . . . ?
C23 C18 C19 C20 -178.1(4) . . . . ?
C18 C19 C20 C21 1.6(6) . . . . ?
C18 C19 C20 C27 179.6(4) . . . . ?
C19 C20 C21 C22 -2.8(6) . . . . ?
C27 C20 C21 C22 179.3(4) . . . . ?
C20 C21 C22 C17 -0.6(6) . . . . ?
C20 C21 C22 C31 178.5(4) . . . . ?
C18 C17 C22 C21 5.3(6) . . . . ?
P1 C17 C22 C21 -173.5(3) . . . . ?
C18 C17 C22 C31 -173.7(4) . . . . ?
P1 C17 C22 C31 7.4(6) . . . . ?
C19 C18 C23 C24 134.4(4) . . . . ?
C17 C18 C23 C24 -46.7(6) . . . . ?
C19 C18 C23 C25 -100.9(4) . . . . ?
C17 C18 C23 C25 78.0(5) . . . . ?
C19 C18 C23 C26 15.9(6) . . . . ?
C17 C18 C23 C26 -165.2(4) . . . . ?
C21 C20 C27 C30 -5.5(7) . . . . ?
C19 C20 C27 C30 176.7(5) . . . . ?
C21 C20 C27 C29 116.0(6) . . . . ?
C19 C20 C27 C29 -61.8(6) . . . . ?
C21 C20 C27 C28 -125.2(5) . . . . ?
C19 C20 C27 C28 57.0(6) . . . . ?
C21 C22 C31 C33 -130.0(4) . . . . ?
C17 C22 C31 C33 49.0(6) . . . . ?
C21 C22 C31 C34 106.4(5) . . . . ?
C17 C22 C31 C34 -74.6(6) . . . . ?
C21 C22 C31 C32 -12.4(6) . . . . ?
C17 C22 C31 C32 166.6(4) . . . . ?
C14 P2 C35 C40 93.3(4) . . . . ?
Na1 P2 C35 C40 -106.5(4) . . . . ?
C14 P2 C35 C36 -78.7(4) . . . . ?
Na1 P2 C35 C36 81.5(5) . . . . ?
C40 C35 C36 C37 -10.6(6) . . . . ?
P2 C35 C36 C37 161.5(3) . . . . ?
C40 C35 C36 C41 165.0(4) . . . . ?
P2 C35 C36 C41 -22.9(6) . . . . ?
C35 C36 C37 C38 3.0(7) . . . . ?
C41 C36 C37 C38 -172.8(4) . . . . ?
C36 C37 C38 C39 4.6(7) . . . . ?
C36 C37 C38 C45 -177.1(4) . . . . ?
C37 C38 C39 C40 -4.7(7) . . . . ?
C45 C38 C39 C40 177.0(4) . . . . ?
C38 C39 C40 C35 -2.9(7) . . . . ?
C38 C39 C40 C49 175.3(4) . . . . ?
C36 C35 C40 C39 10.7(6) . . . . ?
P2 C35 C40 C39 -161.5(3) . . . . ?
C36 C35 C40 C49 -167.4(4) . . . . ?
P2 C35 C40 C49 20.4(6) . . . . ?
C37 C36 C41 C43 131.5(4) . . . . ?
C35 C36 C41 C43 -44.0(6) . . . . ?
C37 C36 C41 C44 -105.1(5) . . . . ?
C35 C36 C41 C44 79.4(6) . . . . ?
C37 C36 C41 C42 14.6(6) . . . . ?
C35 C36 C41 C42 -160.9(4) . . . . ?
C39 C38 C45 C46 125.4(9) . . . . ?
C37 C38 C45 C46 -52.9(10) . . . . ?
C39 C38 C45 C46' -75.9(14) . . . . ?
C37 C38 C45 C46' 105.9(14) . . . . ?
C39 C38 C45 C47 -113.8(7) . . . . ?
C37 C38 C45 C47 68.0(8) . . . . ?
C39 C38 C45 C47' 62.6(13) . . . . ?
C37 C38 C45 C47' -115.6(13) . . . . ?
C39 C38 C45 C48' 163.4(14) . . . . ?
C37 C38 C45 C48' -14.8(14) . . . . ?
C39 C38 C45 C48 -0.2(7) . . . . ?
C37 C38 C45 C48 -178.4(6) . . . . ?
C39 C40 C49 C52 -132.9(5) . . . . ?
C35 C40 C49 C52 45.1(6) . . . . ?
C39 C40 C49 C50 -16.0(6) . . . . ?
C35 C40 C49 C50 162.0(5) . . . . ?
C39 C40 C49 C51 101.9(5) . . . . ?
C35 C40 C49 C51 -80.0(6) . . . . ?
C63 O1 C62 C61 179.2(4) . . . . ?
Na1 O1 C62 C61 1.4(5) . . . . ?
C62 O1 C63 C64 176.7(4) . . . . ?
Na1 O1 C63 C64 -6.3(7) . . . . ?
